data_7044797
loop_
_publ_author_name
'Gaviglio, Carina'
'Pellegrino, Juan'
'Milstein, David'
'Doctorovich, Fabio'

_publ_section_title
;
 NO&#x2022; Disproportionation by a {RhNO}9 Pincer-Type Complex
;
_journal_name_full 'Dalton Transactions'
_journal_paper_doi 10.1039/C7DT03944A
_journal_year 2017
_chemical_formula_moiety 'C26 H47 N2 O3 P2 Rh'
_chemical_formula_sum 'C26 H47 N2 O3 P2 Rh'
_chemical_formula_weight 600.50
_space_group_crystal_system monoclinic
_space_group_IT_number 14
_space_group_name_Hall '-P 2yn'
_space_group_name_H-M_alt 'P 1 21/n 1'
_symmetry_space_group_name_Hall '-P 2yn'
_symmetry_space_group_name_H-M 'P 1 21/n 1'
_atom_sites_solution_hydrogens geom
_atom_sites_solution_primary direct
_audit_creation_date 2017-06-21
_audit_creation_method
;
Olex2 1.2
(compiled 2015.01.26 svn.r3150 for OlexSys, GUI svn.r4998)
;
_audit_update_record
;
2017-10-13 deposited with the CCDC.
2017-11-17 downloaded from the CCDC.
;
_cell_angle_alpha 90
_cell_angle_beta 94.098(2)
_cell_angle_gamma 90
_cell_formula_units_Z 4
_cell_length_a 8.6789(2)
_cell_length_b 23.1826(5)
_cell_length_c 14.3797(3)
_cell_measurement_reflns_used 13405
_cell_measurement_temperature 170(2)
_cell_measurement_theta_max 28.7290
_cell_measurement_theta_min 3.7380
_cell_volume 2885.79(11)
_computing_cell_refinement
;
CrysAlisPro, Agilent Technologies,
Version 1.171.37.35 (release 13-08-2014 CrysAlis171 .NET)
(compiled Aug 13 2014,18:06:01)
;
_computing_data_collection
;
CrysAlisPro, Agilent Technologies,
Version 1.171.37.35 (release 13-08-2014 CrysAlis171 .NET)
(compiled Aug 13 2014,18:06:01)
;
_computing_data_reduction
;
CrysAlisPro, Agilent Technologies,
Version 1.171.37.35 (release 13-08-2014 CrysAlis171 .NET)
(compiled Aug 13 2014,18:06:01)
;
_computing_molecular_graphics 'Olex2 (Dolomanov et al., 2009)'
_computing_publication_material 'Olex2 (Dolomanov et al., 2009)'
_computing_structure_refinement 'ShelXL (Sheldrick, 2008)'
_computing_structure_solution 'ShelXT (Sheldrick, 2015)'
_diffrn_ambient_temperature 170(2)
_diffrn_detector 'CCD plate'
_diffrn_detector_area_resol_mean 16.1158
_diffrn_detector_type Eos
_diffrn_measured_fraction_theta_full 0.997
_diffrn_measured_fraction_theta_max 0.933
_diffrn_measurement_details
;
#__ type_ start__ end____ width___ exp.time_
  1 omega  -49.00   45.00   1.0000    2.1050
omega____ theta____ kappa____ phi______ frames
    -       21.2145  -57.0000   30.0000 94

#__ type_ start__ end____ width___ exp.time_
  2 omega   32.00  103.00   1.0000    2.1050
omega____ theta____ kappa____ phi______ frames
    -       21.2145 -178.0000  120.0000 71

#__ type_ start__ end____ width___ exp.time_
  3 omega  -12.00   94.00   1.0000    2.1050
omega____ theta____ kappa____ phi______ frames
    -       21.2145   77.0000 -150.0000 106

#__ type_ start__ end____ width___ exp.time_
  4 omega  -49.00   45.00   1.0000    2.1050
omega____ theta____ kappa____ phi______ frames
    -       21.2145  -57.0000   90.0000 94

#__ type_ start__ end____ width___ exp.time_
  5 omega  -25.00   23.00   1.0000    2.1050
omega____ theta____ kappa____ phi______ frames
    -      -21.6052  -99.0000 -120.0000 48

#__ type_ start__ end____ width___ exp.time_
  6 omega  -92.00    2.00   1.0000    2.1050
omega____ theta____ kappa____ phi______ frames
    -      -21.6052  -57.0000 -180.0000 94

#__ type_ start__ end____ width___ exp.time_
  7 omega  -45.00   49.00   1.0000    2.1050
omega____ theta____ kappa____ phi______ frames
    -      -21.6052   57.0000  -30.0000 94

#__ type_ start__ end____ width___ exp.time_
  8 omega  -25.00   23.00   1.0000    2.1050
omega____ theta____ kappa____ phi______ frames
    -      -21.6052  -99.0000  -90.0000 48

#__ type_ start__ end____ width___ exp.time_
  9 omega -104.00  -53.00   1.0000    2.1050
omega____ theta____ kappa____ phi______ frames
    -      -21.6052  178.0000  -30.0000 51

#__ type_ start__ end____ width___ exp.time_
 10 omega   -2.00   92.00   1.0000    2.1050
omega____ theta____ kappa____ phi______ frames
    -       21.2145   57.0000   60.0000 94

#__ type_ start__ end____ width___ exp.time_
 11 omega  -25.00   39.00   1.0000    2.1050
omega____ theta____ kappa____ phi______ frames
    -       21.2145  -99.0000 -150.0000 64

#__ type_ start__ end____ width___ exp.time_
 12 omega   -2.00   92.00   1.0000    2.1050
omega____ theta____ kappa____ phi______ frames
    -       21.2145   57.0000    0.0000 94

#__ type_ start__ end____ width___ exp.time_
 13 omega   35.00  101.00   1.0000    2.1050
omega____ theta____ kappa____ phi______ frames
    -       21.2145  178.0000  -60.0000 66

#__ type_ start__ end____ width___ exp.time_
 14 omega -104.00  -53.00   1.0000    2.1050
omega____ theta____ kappa____ phi______ frames
    -      -21.6052  178.0000  120.0000 51

#__ type_ start__ end____ width___ exp.time_
 15 omega  -25.00   23.00   1.0000    2.1050
omega____ theta____ kappa____ phi______ frames
    -      -21.6052  -99.0000   90.0000 48

#__ type_ start__ end____ width___ exp.time_
 16 omega  -92.00    2.00   1.0000    2.1050
omega____ theta____ kappa____ phi______ frames
    -      -21.6052  -57.0000   60.0000 94
;
_diffrn_measurement_device 'four-circle diffractometer'
_diffrn_measurement_device_type 'Xcalibur, Eos, Gemini'
_diffrn_measurement_method '\w scans'
_diffrn_orient_matrix_UB_11 0.0040288000
_diffrn_orient_matrix_UB_12 -0.0085885000
_diffrn_orient_matrix_UB_13 -0.0471022000
_diffrn_orient_matrix_UB_21 0.0271484000
_diffrn_orient_matrix_UB_22 -0.0275687000
_diffrn_orient_matrix_UB_23 0.0150206000
_diffrn_orient_matrix_UB_31 -0.0771860000
_diffrn_orient_matrix_UB_32 -0.0101412000
_diffrn_orient_matrix_UB_33 -0.0009039000
_diffrn_radiation_monochromator graphite
_diffrn_radiation_probe x-ray
_diffrn_radiation_type MoK\a
_diffrn_radiation_wavelength 0.71073
_diffrn_reflns_av_R_equivalents 0.0743
_diffrn_reflns_av_unetI/netI 0.0467
_diffrn_reflns_Laue_measured_fraction_full 0.997
_diffrn_reflns_Laue_measured_fraction_max 0.933
_diffrn_reflns_limit_h_max 11
_diffrn_reflns_limit_h_min -11
_diffrn_reflns_limit_k_max 29
_diffrn_reflns_limit_k_min -30
_diffrn_reflns_limit_l_max 19
_diffrn_reflns_limit_l_min -18
_diffrn_reflns_number 62794
_diffrn_reflns_point_group_measured_fraction_full 0.997
_diffrn_reflns_point_group_measured_fraction_max 0.933
_diffrn_reflns_theta_full 25.242
_diffrn_reflns_theta_max 29.111
_diffrn_reflns_theta_min 3.664
_diffrn_source 'Enhance (Mo) X-ray Source'
_exptl_absorpt_coefficient_mu 0.731
_exptl_absorpt_correction_T_max 1.00000
_exptl_absorpt_correction_T_min 0.68861
_exptl_absorpt_correction_type multi-scan
_exptl_absorpt_process_details 'CrysAlisPro, Oxford Diffraction (2009)'
_exptl_crystal_colour brown
_exptl_crystal_colour_primary brown
_exptl_crystal_density_diffrn 1.382
_exptl_crystal_density_meas ?
_exptl_crystal_density_method 'not measured'
_exptl_crystal_description prism
_exptl_crystal_F_000 1264
_exptl_crystal_size_max 0.60
_exptl_crystal_size_mid 0.20
_exptl_crystal_size_min 0.10
_refine_diff_density_max 0.834
_refine_diff_density_min -0.617
_refine_diff_density_rms 0.097
_refine_ls_extinction_method none
_refine_ls_goodness_of_fit_ref 1.126
_refine_ls_hydrogen_treatment constr
_refine_ls_matrix_type full
_refine_ls_number_parameters 321
_refine_ls_number_reflns 7231
_refine_ls_number_restraints 0
_refine_ls_restrained_S_all 1.126
_refine_ls_R_factor_all 0.0573
_refine_ls_R_factor_gt 0.0337
_refine_ls_shift/su_max 0.001
_refine_ls_shift/su_mean 0.000
_refine_ls_structure_factor_coef Fsqd
_refine_ls_weighting_details 'w=1/[\s^2^(Fo^2^)+(0.0230P)^2^+1.5500P] where P=(Fo^2^+2Fc^2^)/3'
_refine_ls_weighting_scheme calc
_refine_ls_wR_factor_gt 0.0634
_refine_ls_wR_factor_ref 0.0738
_reflns_Friedel_coverage 0.000
_reflns_number_gt 5645
_reflns_number_total 7231
_reflns_threshold_expression 'I > 2\s(I)'
_cod_data_source_file c7dt03944a2.cif
_cod_data_source_block exp_4178
_cod_depositor_comments
;
The following automatic conversions were performed:

'_exptl_crystal_density_meas' value 'not measured' was changed to '?'
- the value is perceived as not measured.

Automatic conversion script
Id: cif_fix_values 4973 2017-02-22 13:04:09Z antanas 
;
_cod_original_cell_volume 2885.79(12)
_cod_database_code 7044797
_chemical_oxdiff_formula 'C26 H47 N2 O3 P2 Rh1'
_shelx_space_group_comment
;
The symmetry employed for this shelxl refinement is uniquely defined
by the following loop, which should always be used as a source of
symmetry information in preference to the above space-group names.
They are only intended as comments.
;
_reflns_odcompleteness_completeness 99.64
_reflns_odcompleteness_iscentric 1
_reflns_odcompleteness_theta 26.32
_olex2_refinement_description
;
1. Fixed Uiso
 At 1.2 times of:
  All C(H) groups, All C(H,H) groups
 At 1.5 times of:
  All C(H,H,H) groups
2.a Secondary CH2 refined with riding coordinates:
 C10(H10A,H10B), C9(H9A,H9B)
2.b Aromatic/amide H refined with riding coordinates:
 C4(H4)
2.c Idealised Me refined as rotating group:
 C20(H20A,H20B,H20C), C24(H24A,H24B,H24C), C26(H26A,H26B,H26C), C14(H14A,H14B,
 H14C), C17(H17A,H17B,H17C), C13(H13A,H13B,H13C), C18(H18A,H18B,H18C), C7(H7A,
 H7B,H7C), C21(H21A,H21B,H21C), C8(H8A,H8B,H8C), C22(H22A,H22B,H22C), C16(H16A,
 H16B,H16C), C12(H12A,H12B,H12C), C25(H25A,H25B,H25C)
;
_shelx_shelxl_version_number 2014/7
_olex2_submission_special_instructions 'No special instructions were received'

loop_
_space_group_symop_operation_xyz
'x, y, z'
'-x+1/2, y+1/2, -z+1/2'
'-x, -y, -z'
'x-1/2, -y-1/2, z-1/2'

loop_
_atom_site_label
_atom_site_type_symbol
_atom_site_fract_x
_atom_site_fract_y
_atom_site_fract_z
_atom_site_U_iso_or_equiv
_atom_site_adp_type
_atom_site_occupancy
_atom_site_site_symmetry_order
_atom_site_calc_flag
_atom_site_refinement_flags_posn
Rh1 Rh 0.61028(2) 0.33932(2) 0.22761(2) 0.01520(6) Uani 1 1 d .
P2 P 0.52664(7) 0.25995(2) 0.31566(4) 0.01781(13) Uani 1 1 d .
P1 P 0.72393(7) 0.42851(3) 0.20512(4) 0.01846(13) Uani 1 1 d .
O1 O 0.3483(2) 0.38745(8) 0.13990(12) 0.0305(4) Uani 1 1 d .
O3 O 0.8652(2) 0.27759(8) 0.14586(13) 0.0352(5) Uani 1 1 d .
O2 O 0.6742(2) 0.28450(8) 0.04442(12) 0.0351(5) Uani 1 1 d .
N1 N 0.4335(2) 0.34825(9) 0.14219(14) 0.0231(4) Uani 1 1 d .
N2 N 0.7304(2) 0.29323(8) 0.12494(14) 0.0218(4) Uani 1 1 d .
C1 C 0.5038(2) 0.38569(9) 0.32792(15) 0.0168(5) Uani 1 1 d .
C2 C 0.4320(3) 0.35877(10) 0.40088(16) 0.0187(5) Uani 1 1 d .
C6 C 0.4902(3) 0.44644(10) 0.31883(16) 0.0182(5) Uani 1 1 d .
C10 C 0.5742(3) 0.47668(10) 0.24429(17) 0.0204(5) Uani 1 1 d .
H10A H 0.6210 0.5120 0.2691 0.024 Uiso 1 1 calc R
H10B H 0.5020 0.4866 0.1921 0.024 Uiso 1 1 calc R
C3 C 0.3423(3) 0.39079(10) 0.46018(16) 0.0220(5) Uani 1 1 d .
C9 C 0.4575(3) 0.29510(10) 0.41933(17) 0.0256(5) Uani 1 1 d .
H9A H 0.3614 0.2774 0.4350 0.031 Uiso 1 1 calc R
H9B H 0.5329 0.2900 0.4718 0.031 Uiso 1 1 calc R
C15 C 0.6909(3) 0.21383(10) 0.36393(17) 0.0250(5) Uani 1 1 d .
C11 C 0.3591(3) 0.21651(11) 0.26400(18) 0.0254(5) Uani 1 1 d .
C19 C 0.7588(3) 0.45470(10) 0.08447(18) 0.0256(6) Uani 1 1 d .
C23 C 0.9005(3) 0.43968(11) 0.28716(19) 0.0272(6) Uani 1 1 d .
C5 C 0.4006(3) 0.47865(10) 0.37691(16) 0.0192(5) Uani 1 1 d .
C4 C 0.3278(3) 0.44980(10) 0.44613(17) 0.0231(5) Uani 1 1 d .
H4 H 0.2670 0.4709 0.4846 0.028 Uiso 1 1 calc R
C20 C 0.6247(3) 0.43323(11) 0.01864(18) 0.0315(6) Uani 1 1 d .
H20A H 0.6234 0.3918 0.0187 0.047 Uiso 1 1 calc GR
H20B H 0.6375 0.4469 -0.0433 0.047 Uiso 1 1 calc GR
H20C H 0.5291 0.4475 0.0393 0.047 Uiso 1 1 calc GR
C24 C 0.8524(3) 0.43201(13) 0.38735(19) 0.0363(7) Uani 1 1 d .
H24A H 0.7779 0.4610 0.4004 0.054 Uiso 1 1 calc GR
H24B H 0.9416 0.4358 0.4304 0.054 Uiso 1 1 calc GR
H24C H 0.8078 0.3945 0.3938 0.054 Uiso 1 1 calc GR
C26 C 1.0208(3) 0.39296(12) 0.2698(2) 0.0344(6) Uani 1 1 d .
H26A H 0.9734 0.3556 0.2718 0.052 Uiso 1 1 calc GR
H26B H 1.1045 0.3953 0.3170 0.052 Uiso 1 1 calc GR
H26C H 1.0595 0.3988 0.2096 0.052 Uiso 1 1 calc GR
C14 C 0.3919(3) 0.19779(12) 0.16493(19) 0.0375(7) Uani 1 1 d .
H14A H 0.4169 0.2311 0.1292 0.056 Uiso 1 1 calc GR
H14B H 0.3021 0.1792 0.1358 0.056 Uiso 1 1 calc GR
H14C H 0.4773 0.1714 0.1679 0.056 Uiso 1 1 calc GR
C17 C 0.7431(3) 0.17162(12) 0.2901(2) 0.0363(7) Uani 1 1 d .
H17A H 0.6644 0.1431 0.2771 0.054 Uiso 1 1 calc GR
H17B H 0.8371 0.1531 0.3131 0.054 Uiso 1 1 calc GR
H17C H 0.7603 0.1924 0.2340 0.054 Uiso 1 1 calc GR
C13 C 0.3207(3) 0.16409(11) 0.3228(2) 0.0353(7) Uani 1 1 d .
H13A H 0.4035 0.1366 0.3227 0.053 Uiso 1 1 calc GR
H13B H 0.2269 0.1466 0.2969 0.053 Uiso 1 1 calc GR
H13C H 0.3076 0.1761 0.3856 0.053 Uiso 1 1 calc GR
C18 C 0.8243(3) 0.25578(13) 0.3897(2) 0.0373(7) Uani 1 1 d .
H18A H 0.8544 0.2746 0.3345 0.056 Uiso 1 1 calc GR
H18B H 0.9106 0.2348 0.4182 0.056 Uiso 1 1 calc GR
H18C H 0.7911 0.2841 0.4327 0.056 Uiso 1 1 calc GR
C7 C 0.2631(4) 0.36210(12) 0.53793(19) 0.0376(7) Uani 1 1 d .
H7A H 0.1876 0.3352 0.5120 0.056 Uiso 1 1 calc GR
H7B H 0.2129 0.3908 0.5732 0.056 Uiso 1 1 calc GR
H7C H 0.3382 0.3420 0.5781 0.056 Uiso 1 1 calc GR
C21 C 0.9079(3) 0.42909(12) 0.0512(2) 0.0376(7) Uani 1 1 d .
H21A H 0.9952 0.4456 0.0863 0.056 Uiso 1 1 calc GR
H21B H 0.9142 0.4375 -0.0138 0.056 Uiso 1 1 calc GR
H21C H 0.9079 0.3881 0.0601 0.056 Uiso 1 1 calc GR
C8 C 0.3802(3) 0.54309(10) 0.36484(18) 0.0266(6) Uani 1 1 d .
H8A H 0.4785 0.5618 0.3759 0.040 Uiso 1 1 calc GR
H8B H 0.3103 0.5571 0.4085 0.040 Uiso 1 1 calc GR
H8C H 0.3390 0.5512 0.3025 0.040 Uiso 1 1 calc GR
C22 C 0.7637(3) 0.52098(11) 0.0784(2) 0.0340(6) Uani 1 1 d .
H22A H 0.6704 0.5367 0.1001 0.051 Uiso 1 1 calc GR
H22B H 0.7726 0.5324 0.0148 0.051 Uiso 1 1 calc GR
H22C H 0.8509 0.5352 0.1164 0.051 Uiso 1 1 calc GR
C16 C 0.6553(3) 0.17988(12) 0.45176(19) 0.0344(6) Uani 1 1 d .
H16A H 0.6203 0.2060 0.4976 0.052 Uiso 1 1 calc GR
H16B H 0.7471 0.1606 0.4766 0.052 Uiso 1 1 calc GR
H16C H 0.5763 0.1519 0.4359 0.052 Uiso 1 1 calc GR
C12 C 0.2177(3) 0.25672(13) 0.2584(2) 0.0403(7) Uani 1 1 d .
H12A H 0.1934 0.2673 0.3202 0.060 Uiso 1 1 calc GR
H12B H 0.1311 0.2372 0.2274 0.060 Uiso 1 1 calc GR
H12C H 0.2405 0.2908 0.2240 0.060 Uiso 1 1 calc GR
C25 C 0.9737(3) 0.49979(12) 0.2796(2) 0.0461(8) Uani 1 1 d .
H25A H 1.0211 0.5029 0.2215 0.069 Uiso 1 1 calc GR
H25B H 1.0505 0.5052 0.3303 0.069 Uiso 1 1 calc GR
H25C H 0.8952 0.5288 0.2824 0.069 Uiso 1 1 calc GR

loop_
_atom_site_aniso_label
_atom_site_aniso_U_11
_atom_site_aniso_U_22
_atom_site_aniso_U_33
_atom_site_aniso_U_23
_atom_site_aniso_U_13
_atom_site_aniso_U_12
Rh1 0.01732(9) 0.01335(9) 0.01523(10) -0.00007(7) 0.00321(7) 0.00041(7)
P2 0.0232(3) 0.0139(3) 0.0167(3) 0.0007(2) 0.0039(2) 0.0009(2)
P1 0.0173(3) 0.0154(3) 0.0233(3) 0.0000(2) 0.0051(2) -0.0005(2)
O1 0.0277(10) 0.0342(11) 0.0288(10) 0.0025(8) -0.0032(8) 0.0051(8)
O3 0.0263(10) 0.0380(11) 0.0418(12) -0.0060(9) 0.0057(9) 0.0090(8)
O2 0.0457(12) 0.0385(11) 0.0212(10) -0.0084(8) 0.0027(9) 0.0068(9)
N1 0.0213(10) 0.0270(12) 0.0207(11) 0.0002(9) -0.0009(8) -0.0027(9)
N2 0.0278(11) 0.0158(10) 0.0225(11) -0.0001(8) 0.0062(9) -0.0009(8)
C1 0.0177(11) 0.0156(11) 0.0170(12) -0.0035(9) 0.0008(9) 0.0013(9)
C2 0.0228(12) 0.0169(11) 0.0164(12) -0.0005(9) 0.0025(10) 0.0000(9)
C6 0.0163(11) 0.0203(12) 0.0179(12) -0.0003(9) 0.0008(9) -0.0008(9)
C10 0.0207(12) 0.0149(11) 0.0260(13) 0.0013(9) 0.0050(10) 0.0009(9)
C3 0.0263(13) 0.0224(13) 0.0178(12) -0.0032(10) 0.0057(10) 0.0002(10)
C9 0.0369(15) 0.0199(13) 0.0210(13) -0.0004(10) 0.0097(11) 0.0013(11)
C15 0.0291(14) 0.0215(13) 0.0244(14) 0.0070(10) 0.0021(11) 0.0052(10)
C11 0.0254(13) 0.0217(13) 0.0290(14) 0.0022(10) 0.0024(11) -0.0055(10)
C19 0.0298(14) 0.0193(13) 0.0291(14) 0.0037(10) 0.0130(11) -0.0003(10)
C23 0.0175(12) 0.0227(13) 0.0409(16) -0.0042(11) -0.0009(11) -0.0007(10)
C5 0.0213(12) 0.0164(11) 0.0196(12) -0.0047(9) -0.0011(10) 0.0018(9)
C4 0.0250(13) 0.0228(13) 0.0220(13) -0.0069(10) 0.0060(10) 0.0023(10)
C20 0.0445(16) 0.0267(14) 0.0242(14) 0.0055(11) 0.0085(12) 0.0013(12)
C24 0.0327(15) 0.0406(17) 0.0341(16) -0.0108(13) -0.0079(12) 0.0038(13)
C26 0.0232(14) 0.0317(15) 0.0478(18) -0.0054(13) -0.0009(12) 0.0052(11)
C14 0.0460(18) 0.0372(16) 0.0286(15) -0.0055(12) -0.0020(13) -0.0125(13)
C17 0.0441(17) 0.0314(16) 0.0346(16) 0.0051(12) 0.0105(13) 0.0150(13)
C13 0.0429(17) 0.0229(14) 0.0402(17) 0.0037(12) 0.0051(13) -0.0113(12)
C18 0.0300(15) 0.0424(17) 0.0379(17) 0.0109(13) -0.0079(13) 0.0003(13)
C7 0.0556(19) 0.0284(15) 0.0319(16) -0.0021(12) 0.0254(14) 0.0016(13)
C21 0.0411(16) 0.0326(16) 0.0422(17) 0.0039(13) 0.0238(14) 0.0018(13)
C8 0.0300(14) 0.0190(13) 0.0312(15) -0.0032(10) 0.0046(11) 0.0050(10)
C22 0.0382(16) 0.0229(14) 0.0427(17) 0.0082(12) 0.0167(13) -0.0016(11)
C16 0.0479(18) 0.0288(14) 0.0263(15) 0.0103(11) 0.0026(13) 0.0073(12)
C12 0.0235(14) 0.0383(17) 0.059(2) 0.0107(15) 0.0004(13) -0.0029(12)
C25 0.0330(16) 0.0292(16) 0.074(2) -0.0048(15) -0.0095(15) -0.0087(12)

loop_
_atom_type_symbol
_atom_type_description
_atom_type_scat_dispersion_real
_atom_type_scat_dispersion_imag
_atom_type_scat_source
C C 0.0033 0.0016 'International Tables Vol C Tables 4.2.6.8 and 6.1.1.4'
H H 0.0000 0.0000 'International Tables Vol C Tables 4.2.6.8 and 6.1.1.4'
N N 0.0061 0.0033 'International Tables Vol C Tables 4.2.6.8 and 6.1.1.4'
O O 0.0106 0.0060 'International Tables Vol C Tables 4.2.6.8 and 6.1.1.4'
P P 0.1023 0.0942 'International Tables Vol C Tables 4.2.6.8 and 6.1.1.4'
Rh Rh -1.1178 0.9187 'International Tables Vol C Tables 4.2.6.8 and 6.1.1.4'

loop_
_geom_angle_atom_site_label_1
_geom_angle_atom_site_label_2
_geom_angle_atom_site_label_3
_geom_angle
P1 Rh1 P2 155.81(2)
N1 Rh1 P2 99.49(6)
N1 Rh1 P1 98.26(6)
N1 Rh1 N2 91.08(8)
N1 Rh1 C1 90.79(9)
N2 Rh1 P2 99.35(5)
N2 Rh1 P1 96.61(5)
C1 Rh1 P2 82.08(6)
C1 Rh1 P1 81.37(6)
C1 Rh1 N2 177.42(8)
C9 P2 Rh1 102.63(8)
C9 P2 C15 103.68(12)
C9 P2 C11 105.68(12)
C15 P2 Rh1 112.68(8)
C15 P2 C11 112.80(11)
C11 P2 Rh1 117.51(8)
C10 P1 Rh1 100.49(8)
C10 P1 C19 104.54(11)
C10 P1 C23 106.66(11)
C19 P1 Rh1 120.87(8)
C19 P1 C23 110.82(12)
C23 P1 Rh1 111.68(8)
O1 N1 Rh1 125.46(17)
O3 N2 Rh1 118.26(16)
O2 N2 Rh1 122.96(16)
O2 N2 O3 118.7(2)
C2 C1 Rh1 122.29(16)
C2 C1 C6 118.1(2)
C6 C1 Rh1 119.34(16)
C1 C2 C3 120.8(2)
C1 C2 C9 119.8(2)
C3 C2 C9 119.3(2)
C1 C6 C10 118.98(19)
C5 C6 C1 121.5(2)
C5 C6 C10 119.6(2)
P1 C10 H10A 109.9
P1 C10 H10B 109.9
C6 C10 P1 108.92(16)
C6 C10 H10A 109.9
C6 C10 H10B 109.9
H10A C10 H10B 108.3
C2 C3 C7 121.2(2)
C4 C3 C2 118.7(2)
C4 C3 C7 120.1(2)
P2 C9 H9A 109.7
P2 C9 H9B 109.7
C2 C9 P2 110.04(16)
C2 C9 H9A 109.7
C2 C9 H9B 109.7
H9A C9 H9B 108.2
C17 C15 P2 111.18(18)
C17 C15 C18 108.4(2)
C17 C15 C16 109.2(2)
C18 C15 P2 105.55(17)
C18 C15 C16 108.5(2)
C16 C15 P2 113.80(18)
C14 C11 P2 109.21(17)
C14 C11 C12 108.8(2)
C13 C11 P2 113.60(18)
C13 C11 C14 110.5(2)
C13 C11 C12 107.8(2)
C12 C11 P2 106.74(18)
C20 C19 P1 107.45(16)
C20 C19 C21 107.6(2)
C20 C19 C22 108.2(2)
C21 C19 P1 111.00(18)
C21 C19 C22 110.0(2)
C22 C19 P1 112.40(18)
C24 C23 P1 107.92(17)
C26 C23 P1 109.44(18)
C26 C23 C24 107.7(2)
C26 C23 C25 109.8(2)
C25 C23 P1 113.69(19)
C25 C23 C24 108.2(2)
C6 C5 C8 121.6(2)
C4 C5 C6 118.2(2)
C4 C5 C8 120.2(2)
C3 C4 C5 122.6(2)
C3 C4 H4 118.7
C5 C4 H4 118.7
C19 C20 H20A 109.5
C19 C20 H20B 109.5
C19 C20 H20C 109.5
H20A C20 H20B 109.5
H20A C20 H20C 109.5
H20B C20 H20C 109.5
C23 C24 H24A 109.5
C23 C24 H24B 109.5
C23 C24 H24C 109.5
H24A C24 H24B 109.5
H24A C24 H24C 109.5
H24B C24 H24C 109.5
C23 C26 H26A 109.5
C23 C26 H26B 109.5
C23 C26 H26C 109.5
H26A C26 H26B 109.5
H26A C26 H26C 109.5
H26B C26 H26C 109.5
C11 C14 H14A 109.5
C11 C14 H14B 109.5
C11 C14 H14C 109.5
H14A C14 H14B 109.5
H14A C14 H14C 109.5
H14B C14 H14C 109.5
C15 C17 H17A 109.5
C15 C17 H17B 109.5
C15 C17 H17C 109.5
H17A C17 H17B 109.5
H17A C17 H17C 109.5
H17B C17 H17C 109.5
C11 C13 H13A 109.5
C11 C13 H13B 109.5
C11 C13 H13C 109.5
H13A C13 H13B 109.5
H13A C13 H13C 109.5
H13B C13 H13C 109.5
C15 C18 H18A 109.5
C15 C18 H18B 109.5
C15 C18 H18C 109.5
H18A C18 H18B 109.5
H18A C18 H18C 109.5
H18B C18 H18C 109.5
C3 C7 H7A 109.5
C3 C7 H7B 109.5
C3 C7 H7C 109.5
H7A C7 H7B 109.5
H7A C7 H7C 109.5
H7B C7 H7C 109.5
C19 C21 H21A 109.5
C19 C21 H21B 109.5
C19 C21 H21C 109.5
H21A C21 H21B 109.5
H21A C21 H21C 109.5
H21B C21 H21C 109.5
C5 C8 H8A 109.5
C5 C8 H8B 109.5
C5 C8 H8C 109.5
H8A C8 H8B 109.5
H8A C8 H8C 109.5
H8B C8 H8C 109.5
C19 C22 H22A 109.5
C19 C22 H22B 109.5
C19 C22 H22C 109.5
H22A C22 H22B 109.5
H22A C22 H22C 109.5
H22B C22 H22C 109.5
C15 C16 H16A 109.5
C15 C16 H16B 109.5
C15 C16 H16C 109.5
H16A C16 H16B 109.5
H16A C16 H16C 109.5
H16B C16 H16C 109.5
C11 C12 H12A 109.5
C11 C12 H12B 109.5
C11 C12 H12C 109.5
H12A C12 H12B 109.5
H12A C12 H12C 109.5
H12B C12 H12C 109.5
C23 C25 H25A 109.5
C23 C25 H25B 109.5
C23 C25 H25C 109.5
H25A C25 H25B 109.5
H25A C25 H25C 109.5
H25B C25 H25C 109.5

loop_
_geom_bond_atom_site_label_1
_geom_bond_atom_site_label_2
_geom_bond_distance
Rh1 P2 2.3765(6)
Rh1 P1 2.3234(6)
Rh1 N1 1.907(2)
Rh1 N2 2.1515(19)
Rh1 C1 2.069(2)
P2 C9 1.837(2)
P2 C15 1.875(2)
P2 C11 1.878(2)
P1 C10 1.832(2)
P1 C19 1.883(3)
P1 C23 1.884(3)
O1 N1 1.171(3)
O3 N2 1.241(3)
O2 N2 1.240(3)
C1 C2 1.404(3)
C1 C6 1.419(3)
C2 C3 1.406(3)
C2 C9 1.513(3)
C6 C10 1.511(3)
C6 C5 1.397(3)
C10 H10A 0.9700
C10 H10B 0.9700
C3 C4 1.387(3)
C3 C7 1.508(3)
C9 H9A 0.9700
C9 H9B 0.9700
C15 C17 1.535(4)
C15 C18 1.537(4)
C15 C16 1.538(3)
C11 C14 1.535(4)
C11 C13 1.531(3)
C11 C12 1.539(4)
C19 C20 1.530(4)
C19 C21 1.531(3)
C19 C22 1.540(3)
C23 C24 1.539(4)
C23 C26 1.537(3)
C23 C25 1.539(4)
C5 C4 1.388(3)
C5 C8 1.513(3)
C4 H4 0.9300
C20 H20A 0.9600
C20 H20B 0.9600
C20 H20C 0.9600
C24 H24A 0.9600
C24 H24B 0.9600
C24 H24C 0.9600
C26 H26A 0.9600
C26 H26B 0.9600
C26 H26C 0.9600
C14 H14A 0.9600
C14 H14B 0.9600
C14 H14C 0.9600
C17 H17A 0.9600
C17 H17B 0.9600
C17 H17C 0.9600
C13 H13A 0.9600
C13 H13B 0.9600
C13 H13C 0.9600
C18 H18A 0.9600
C18 H18B 0.9600
C18 H18C 0.9600
C7 H7A 0.9600
C7 H7B 0.9600
C7 H7C 0.9600
C21 H21A 0.9600
C21 H21B 0.9600
C21 H21C 0.9600
C8 H8A 0.9600
C8 H8B 0.9600
C8 H8C 0.9600
C22 H22A 0.9600
C22 H22B 0.9600
C22 H22C 0.9600
C16 H16A 0.9600
C16 H16B 0.9600
C16 H16C 0.9600
C12 H12A 0.9600
C12 H12B 0.9600
C12 H12C 0.9600
C25 H25A 0.9600
C25 H25B 0.9600
C25 H25C 0.9600
